data_4333877
loop_
_publ_author_name
'Matthew J. Polinski'
'Evgeny V. Alekseev'
'Victoria R. Darling'
'Justin N. Cross'
'Wulf Depmeier'
'Thomas E. Albrecht-Schmitt'

_publ_section_title
;
 A New Family of Lanthanide Borate Halides with Unusual Coordination and a
 New Neodymium-Containing Cationic Framework
;
_journal_name_full 'Inorganic Chemistry'
_journal_page_first 1965
_journal_page_last 1975
_journal_paper_doi 10.1021/ic302309z
_journal_volume 52
_journal_year 2013
_chemical_formula_moiety Nd[B7O11(OH)(H2O)3I]
_chemical_formula_sum 'B7 I Nd O15'
_chemical_formula_weight 586.81
_chemical_name_common 'Neodymium(III) Borate Iodide'
_chemical_name_systematic
; 
 ? 
;
_space_group_IT_number 14
_symmetry_cell_setting monoclinic
_symmetry_space_group_name_Hall '-P 2yn'
_symmetry_space_group_name_H-M 'P 1 21/n 1'
_atom_sites_solution_hydrogens none
_atom_sites_solution_primary direct
_atom_sites_solution_secondary difmap
_audit_creation_method SHELXL-97
_cell_angle_alpha 90.00
_cell_angle_beta 90.0000(7)
_cell_angle_gamma 90.00
_cell_formula_units_Z 4
_cell_length_a 8.1464(11)
_cell_length_b 17.199(2)
_cell_length_c 9.7935(13)
_cell_measurement_reflns_used 2859
_cell_measurement_temperature 100(2)
_cell_measurement_theta_max 27.58
_cell_measurement_theta_min 1.18
_cell_volume 1372.2(3)
_computing_cell_refinement 'Smart Saint'
_computing_data_collection Smart
_computing_data_reduction SAINT
_computing_molecular_graphics 'SHELXP-91 (Sheldrick, 1997)'
_computing_publication_material 'SHELXCIF-97 (Sheldrick, 2000)'
_computing_structure_refinement 'SHELXL-97 (Sheldrick, 2008)'
_computing_structure_solution 'SHELXS-97 (Sheldrick, 2008)'
_diffrn_ambient_temperature 100(2)
_diffrn_detector_area_resol_mean 0
_diffrn_measured_fraction_theta_full 'ACTA 50'
_diffrn_measured_fraction_theta_max 0.896
_diffrn_measurement_device_type 'BRUKER apex II'
_diffrn_measurement_method '0.5 wide w/ exposures'
_diffrn_radiation_monochromator 'Quazar Optics'
_diffrn_radiation_source 'Imus microfocused'
_diffrn_radiation_type MoK\a
_diffrn_radiation_wavelength 0.71073
_diffrn_reflns_av_R_equivalents 0.0612
_diffrn_reflns_av_sigmaI/netI 0.0895
_diffrn_reflns_limit_h_max 10
_diffrn_reflns_limit_h_min -10
_diffrn_reflns_limit_k_max 22
_diffrn_reflns_limit_k_min -22
_diffrn_reflns_limit_l_max 12
_diffrn_reflns_limit_l_min -12
_diffrn_reflns_number 11672
_diffrn_reflns_theta_full 'ACTA 50'
_diffrn_reflns_theta_max 27.58
_diffrn_reflns_theta_min 1.18
_exptl_absorpt_coefficient_mu 6.111
_exptl_absorpt_correction_T_max 0.970
_exptl_absorpt_correction_T_min 0.896
_exptl_absorpt_correction_type numerical
_exptl_absorpt_process_details SHELTXPREP
_exptl_crystal_colour Purple
_exptl_crystal_density_diffrn 2.841
_exptl_crystal_description Needle
_exptl_crystal_F_000 1072
_exptl_crystal_size_max 0.096
_exptl_crystal_size_mid 0.015
_exptl_crystal_size_min 0.005
_refine_diff_density_max 6.599
_refine_diff_density_min -2.571
_refine_diff_density_rms 0.453
_refine_ls_extinction_coef 0.0012(3)
_refine_ls_extinction_expression Fc^*^=kFc[1+0.001xFc^2^\l^3^/sin(2\q)]^-1/4^
_refine_ls_extinction_method SHELXL
_refine_ls_goodness_of_fit_ref 0.999
_refine_ls_hydrogen_treatment none
_refine_ls_matrix_type full
_refine_ls_number_parameters 219
_refine_ls_number_reflns 2859
_refine_ls_number_restraints 48
_refine_ls_restrained_S_all 0.990
_refine_ls_R_factor_all 0.0628
_refine_ls_R_factor_gt 0.0517
_refine_ls_shift/su_max 0.000
_refine_ls_shift/su_mean 0.000
_refine_ls_structure_factor_coef Fsqd
_refine_ls_weighting_details 'calc w=1/[\s^2^(Fo^2^)+(0.0694P)^2^+0.0000P] where P=(Fo^2^+2Fc^2^)/3'
_refine_ls_weighting_scheme calc
_refine_ls_wR_factor_gt 0.1291
_refine_ls_wR_factor_ref 0.1331
_reflns_number_gt 2303
_reflns_number_total 2859
_reflns_threshold_expression >2sigma(I)
_cod_data_source_file ic302309z_si_002_09.cif
_cod_data_source_block NdBOI
_cod_database_code 4333877

loop_
_symmetry_equiv_pos_as_xyz
'x, y, z'
'-x+1/2, y+1/2, -z+1/2'
'-x, -y, -z'
'x-1/2, -y-1/2, z-1/2'

loop_
_atom_site_label
_atom_site_type_symbol
_atom_site_fract_x
_atom_site_fract_y
_atom_site_fract_z
_atom_site_U_iso_or_equiv
_atom_site_adp_type
_atom_site_occupancy
_atom_site_symmetry_multiplicity
_atom_site_calc_flag
_atom_site_refinement_flags
Nd1 Nd 0.29453(7) 0.30297(3) 0.75406(6) 0.00838(18) Uani 1 1 d .
I1 I 0.19368(11) 0.11422(4) 0.78785(9) 0.0185(2) Uani 1 1 d .
B4 B 0.1888(17) 0.4159(7) 0.2838(13) 0.012(2) Uani 1 1 d U
B7 B 0.2006(17) 0.3037(7) 1.1332(13) 0.009(2) Uani 1 1 d U
B3 B -0.1021(15) 0.2998(7) 0.7498(14) 0.010(2) Uani 1 1 d U
B2 B 0.1941(17) 0.2863(7) 0.3917(13) 0.010(2) Uani 1 1 d U
B1 B 0.4520(15) 0.2504(7) 1.0240(13) 0.007(2) Uani 1 1 d U
B6 B -0.1419(17) 0.4468(7) 0.7761(14) 0.014(3) Uani 1 1 d .
B5 B 0.4514(16) 0.2281(8) 0.4930(13) 0.011(3) Uani 1 1 d .
O15 O -0.1842(9) 0.3728(4) 0.7352(8) 0.0101(15) Uani 1 1 d .
O14 O 0.2981(10) 0.2826(4) 1.0155(7) 0.0090(15) Uani 1 1 d U
O13 O 0.3022(10) 0.2634(4) 0.5050(8) 0.0107(16) Uani 1 1 d .
O12 O -0.2276(9) 0.2366(4) 0.7593(8) 0.0089(15) Uani 1 1 d .
O11 O 0.0082(10) 0.2981(4) 0.8721(8) 0.0090(16) Uani 1 1 d U
O10 O 0.1899(10) 0.4948(4) 0.3091(8) 0.0143(16) Uani 1 1 d .
O9 O 0.1739(10) 0.3693(4) 0.3944(8) 0.0120(16) Uani 1 1 d .
O8 O 0.2065(11) 0.3869(4) 0.1552(8) 0.0103(16) Uani 1 1 d .
O7 O 0.5370(9) 0.2545(4) 0.9029(8) 0.0094(16) Uani 1 1 d .
O6 O 0.1616(10) 0.4214(5) 0.6528(8) 0.0150(18) Uani 1 1 d .
O5 O 0.0118(9) 0.2832(4) 0.6379(8) 0.0086(16) Uani 1 1 d U
O4 O 0.5037(10) 0.3875(5) 0.6448(10) 0.0178(19) Uani 1 1 d .
O3 O 0.5314(10) 0.2236(4) 0.6166(8) 0.0120(16) Uani 1 1 d .
O2 O 0.3513(11) 0.4223(5) 0.8990(9) 0.022(2) Uani 1 1 d .
O1 O -0.0671(13) 0.4603(5) 0.8977(10) 0.027(2) Uani 1 1 d .

loop_
_atom_site_aniso_label
_atom_site_aniso_U_11
_atom_site_aniso_U_22
_atom_site_aniso_U_33
_atom_site_aniso_U_23
_atom_site_aniso_U_13
_atom_site_aniso_U_12
Nd1 0.0067(3) 0.0135(3) 0.0049(3) -0.0001(2) 0.0012(3) 0.0004(2)
I1 0.0203(4) 0.0138(4) 0.0215(4) 0.0012(3) -0.0007(4) 0.0007(3)
B4 0.012(3) 0.013(3) 0.013(3) -0.0004(19) 0.0006(19) 0.0004(19)
B7 0.009(3) 0.010(3) 0.009(3) 0.0001(19) 0.0008(19) -0.0001(19)
B3 0.010(3) 0.011(3) 0.010(3) -0.0006(19) 0.0007(19) -0.0005(19)
B2 0.010(3) 0.010(3) 0.010(3) -0.0006(19) 0.0012(19) -0.0003(19)
B1 0.007(3) 0.007(3) 0.007(3) 0.0002(19) 0.0002(19) -0.0006(19)
B6 0.014(6) 0.016(7) 0.011(7) 0.003(5) 0.001(5) 0.002(5)
B5 0.011(6) 0.013(6) 0.011(6) 0.001(5) 0.004(5) 0.000(5)
O15 0.010(4) 0.011(3) 0.010(4) -0.001(3) 0.002(3) 0.001(3)
O14 0.009(2) 0.011(2) 0.008(2) 0.0006(16) 0.0012(18) 0.0007(17)
O13 0.005(4) 0.013(4) 0.014(4) 0.002(3) 0.000(3) 0.001(3)
O12 0.006(4) 0.013(4) 0.007(3) -0.001(3) 0.003(3) -0.002(3)
O11 0.0090(18) 0.0094(18) 0.0088(18) 0.0002(10) -0.0001(10) 0.0001(10)
O10 0.015(4) 0.011(4) 0.017(4) 0.001(3) 0.004(4) -0.001(3)
O9 0.014(4) 0.011(4) 0.011(4) 0.000(3) 0.006(3) 0.001(3)
O8 0.013(4) 0.010(4) 0.008(4) 0.002(3) 0.002(4) 0.001(3)
O7 0.009(4) 0.011(4) 0.008(4) 0.001(3) 0.000(3) 0.002(3)
O6 0.015(4) 0.018(4) 0.011(4) -0.002(3) -0.005(3) 0.002(3)
O5 0.008(2) 0.010(2) 0.008(2) 0.0000(17) 0.0010(17) -0.0009(17)
O4 0.012(4) 0.018(4) 0.024(5) 0.000(3) 0.008(4) -0.001(3)
O3 0.015(4) 0.014(4) 0.007(4) -0.002(3) 0.002(3) 0.000(3)
O2 0.033(6) 0.020(5) 0.014(4) -0.004(4) -0.002(4) -0.004(4)
O1 0.040(6) 0.018(5) 0.022(5) -0.002(4) -0.010(5) 0.001(4)

loop_
_atom_type_symbol
_atom_type_description
_atom_type_scat_dispersion_real
_atom_type_scat_dispersion_imag
_atom_type_scat_source
B B 0.0013 0.0007 'International Tables Vol C Tables 4.2.6.8 and 6.1.1.4'
O O 0.0106 0.0060 'International Tables Vol C Tables 4.2.6.8 and 6.1.1.4'
I I -0.4742 1.8119 'International Tables Vol C Tables 4.2.6.8 and 6.1.1.4'
Nd Nd -0.1943 3.0179 'International Tables Vol C Tables 4.2.6.8 and 6.1.1.4'

loop_
_geom_angle_atom_site_label_1
_geom_angle_atom_site_label_2
_geom_angle_atom_site_label_3
_geom_angle
_geom_angle_site_symmetry_1
_geom_angle_site_symmetry_3
O4 Nd1 O6 69.6(3) . .
O4 Nd1 O13 74.1(3) . .
O6 Nd1 O13 81.3(2) . .
O4 Nd1 O2 69.1(3) . .
O6 Nd1 O2 69.1(3) . .
O13 Nd1 O2 138.7(3) . .
O4 Nd1 O14 119.9(3) . .
O6 Nd1 O14 120.4(3) . .
O13 Nd1 O14 156.5(2) . .
O2 Nd1 O14 63.5(3) . .
O4 Nd1 O5 119.8(3) . .
O6 Nd1 O5 63.2(2) . .
O13 Nd1 O5 64.1(3) . .
O2 Nd1 O5 120.9(3) . .
O14 Nd1 O5 115.3(3) . .
O4 Nd1 O7 84.7(3) . .
O6 Nd1 O7 144.3(2) . .
O13 Nd1 O7 115.9(2) . .
O2 Nd1 O7 78.9(3) . .
O14 Nd1 O7 52.5(3) . .
O5 Nd1 O7 151.8(2) . .
O4 Nd1 O11 145.6(2) . .
O6 Nd1 O11 79.4(3) . .
O13 Nd1 O11 116.1(2) . .
O2 Nd1 O11 86.6(3) . .
O14 Nd1 O11 64.3(2) . .
O5 Nd1 O11 52.8(2) . .
O7 Nd1 O11 115.0(2) . .
O4 Nd1 O3 66.0(3) . .
O6 Nd1 O3 121.2(3) . .
O13 Nd1 O3 51.0(2) . .
O2 Nd1 O3 123.6(3) . .
O14 Nd1 O3 114.5(2) . .
O5 Nd1 O3 110.3(2) . .
O7 Nd1 O3 64.9(2) . .
O11 Nd1 O3 147.0(2) . .
O4 Nd1 B1 104.9(3) . .
O6 Nd1 B1 139.3(3) . .
O13 Nd1 B1 137.6(3) . .
O2 Nd1 B1 71.4(3) . .
O14 Nd1 B1 26.3(3) . .
O5 Nd1 B1 135.2(3) . .
O7 Nd1 B1 26.4(3) . .
O11 Nd1 B1 89.0(3) . .
O3 Nd1 B1 89.0(3) . .
O4 Nd1 I1 140.80(19) . .
O6 Nd1 I1 135.73(18) . .
O13 Nd1 I1 80.88(16) . .
O2 Nd1 I1 140.3(2) . .
O14 Nd1 I1 76.98(16) . .
O5 Nd1 I1 72.51(16) . .
O7 Nd1 I1 79.64(16) . .
O11 Nd1 I1 72.93(16) . .
O3 Nd1 I1 74.80(17) . .
B1 Nd1 I1 74.5(2) . .
O9 B4 O8 122.1(10) . .
O9 B4 O10 116.1(10) . .
O8 B4 O10 121.8(10) . .
O14 B7 O8 110.4(9) . 1_556
O14 B7 O3 110.4(9) . 4_566
O8 B7 O3 111.4(10) 1_556 4_566
O14 B7 O12 108.7(9) . 4_666
O8 B7 O12 108.3(8) 1_556 4_666
O3 B7 O12 107.7(9) 4_566 4_666
O15 B3 O5 113.1(10) . .
O15 B3 O12 109.0(9) . .
O5 B3 O12 109.8(9) . .
O15 B3 O11 112.2(9) . .
O5 B3 O11 102.4(8) . .
O12 B3 O11 110.2(9) . .
O9 B2 O7 112.0(9) . 4_565
O9 B2 O13 108.7(9) . .
O7 B2 O13 109.8(9) 4_565 .
O9 B2 O12 109.0(9) . 4_665
O7 B2 O12 108.2(9) 4_565 4_665
O13 B2 O12 109.2(9) . 4_665
O5 B1 O14 123.6(11) 4_666 .
O5 B1 O7 123.6(10) 4_666 .
O14 B1 O7 112.7(9) . .
O5 B1 Nd1 171.5(8) 4_666 .
O14 B1 Nd1 56.5(5) . .
O7 B1 Nd1 56.9(5) . .
O1 B6 O10 122.7(11) . 3_566
O1 B6 O15 121.7(10) . .
O10 B6 O15 115.5(10) 3_566 .
O11 B5 O13 122.0(11) 4_665 .
O11 B5 O3 126.2(11) 4_665 .
O13 B5 O3 111.8(11) . .
B6 O15 B3 131.7(9) . .
B1 O14 B7 123.6(9) . .
B1 O14 Nd1 97.2(7) . .
B7 O14 Nd1 138.6(7) . .
B5 O13 B2 126.0(9) . .
B5 O13 Nd1 103.0(7) . .
B2 O13 Nd1 129.8(7) . .
B3 O12 B2 122.4(9) . 4_566
B3 O12 B7 122.6(9) . 4_565
B2 O12 B7 114.6(8) 4_566 4_565
B5 O11 B3 120.2(9) 4_566 .
B5 O11 Nd1 135.1(7) 4_566 .
B3 O11 Nd1 100.5(7) . .
B6 O10 B4 127.8(10) 3_566 .
B4 O9 B2 124.3(9) . .
B4 O8 B7 119.8(9) . 1_554
B1 O7 B2 118.7(9) . 4_666
B1 O7 Nd1 96.8(6) . .
B2 O7 Nd1 141.1(7) 4_666 .
B1 O5 B3 118.3(9) 4_565 .
B1 O5 Nd1 137.9(7) 4_565 .
B3 O5 Nd1 102.1(6) . .
B5 O3 B7 124.1(10) . 4_665
B5 O3 Nd1 94.1(7) . .
B7 O3 Nd1 140.7(7) 4_665 .

loop_
_geom_bond_atom_site_label_1
_geom_bond_atom_site_label_2
_geom_bond_distance
_geom_bond_site_symmetry_2
Nd1 O4 2.482(9) .
Nd1 O6 2.510(8) .
Nd1 O13 2.533(7) .
Nd1 O2 2.538(8) .
Nd1 O14 2.584(7) .
Nd1 O5 2.591(7) .
Nd1 O7 2.593(7) .
Nd1 O11 2.605(8) .
Nd1 O3 2.720(8) .
Nd1 B1 3.075(12) .
Nd1 I1 3.3651(10) .
B4 O9 1.354(14) .
B4 O8 1.362(15) .
B4 O10 1.379(14) .
B7 O14 1.446(15) .
B7 O8 1.448(13) 1_556
B7 O3 1.465(15) 4_566
B7 O12 1.532(14) 4_666
B3 O15 1.429(14) .
B3 O5 1.465(16) .
B3 O12 1.496(14) .
B3 O11 1.498(14) .
B2 O9 1.437(13) .
B2 O7 1.463(15) 4_565
B2 O13 1.470(14) .
B2 O12 1.497(15) 4_665
B1 O5 1.347(14) 4_666
B1 O14 1.374(14) .
B1 O7 1.375(15) .
B6 O1 1.358(16) .
B6 O10 1.363(14) 3_566
B6 O15 1.378(15) .
B5 O11 1.348(16) 4_665
B5 O13 1.364(15) .
B5 O3 1.377(15) .
O12 B2 1.497(15) 4_566
O12 B7 1.532(14) 4_565
O11 B5 1.348(16) 4_566
O10 B6 1.363(14) 3_566
O8 B7 1.448(13) 1_554
O7 B2 1.463(15) 4_666
O5 B1 1.347(14) 4_565
O3 B7 1.465(15) 4_665
